data_7011135
loop_
_publ_author_name
'Michael I. Bruce'
'Karine Costuas'
'Jean-Fran\,cois Halet'
'Ben C. Hall'
'Paul J. Low'
'Brian K. Nicholson'
'Brian W. Skelton'
'Allan H. White'

_publ_section_title
;
 Preparation of buta-1,3-diynyl complexes of platinum(II) and their use
 in the construction of neutral molecular squares: synthesis,
 structural and theoretical characterisation of
 cyclo-{Pt(\m-CCCC)(dppe)}4 and related chemistry
;
_journal_issue 3
_journal_name_full 'J. Chem. Soc., Dalton Trans.'
_journal_page_first 383
_journal_page_last 398
_journal_paper_doi 10.1039/b107929h
_journal_year 2002
_chemical_formula_sum 'C35 H28 P2 Pt'
_chemical_formula_weight 705.64
_space_group_IT_number 14
_symmetry_cell_setting monoclinic
_symmetry_space_group_name_Hall '-P 2yn'
_symmetry_space_group_name_H-M 'P 1 21/n 1'
_audit_creation_date 01-04-01
_audit_creation_method Xtal3.6
_cell_angle_alpha 90.00000
_cell_angle_beta 93.65(3)
_cell_angle_gamma 90.00000
_cell_formula_units_Z 4
_cell_length_a 9.683(4)
_cell_length_b 22.496(5)
_cell_length_c 12.993(4)
_cell_measurement_reflns_used 8
_cell_measurement_temperature 293
_cell_measurement_theta_max 186
_cell_measurement_theta_min 17.9
_cell_volume 2824.5(16)
_computing_cell_refinement 'Enraf Nonius software'
_computing_data_collection 'Enraf Nonius software'
_computing_data_reduction 'xtal ADDREF'
_computing_molecular_graphics xtal
_computing_publication_material 'xtal BONDLA CIFIO'
_computing_structure_refinement xtal
_computing_structure_solution xtal
_diffrn_ambient_temperature 293
_diffrn_measurement_device_type
;
CAD4 diffractometer
;
_diffrn_measurement_method '2\q-\w scans'
_diffrn_radiation_detector 'scintillation counter'
_diffrn_radiation_monochromator graphite
_diffrn_radiation_source 'sealed tube'
_diffrn_radiation_type 'Mo K\a'
_diffrn_radiation_wavelength .71073
_diffrn_reflns_av_R_equivalents .039
_diffrn_reflns_av_sigmaI/netI .056
_diffrn_reflns_limit_h_max 8
_diffrn_reflns_limit_h_min -11
_diffrn_reflns_limit_k_max 0
_diffrn_reflns_limit_k_min -26
_diffrn_reflns_limit_l_max 15
_diffrn_reflns_limit_l_min -15
_diffrn_reflns_number 9558
_diffrn_reflns_theta_max 24.98
_diffrn_reflns_theta_min 1.81
_diffrn_standards_decay_% 0
_diffrn_standards_interval_time 60
_exptl_absorpt_coefficient_mu 5.104
_exptl_absorpt_correction_T_max .73
_exptl_absorpt_correction_T_min .57
_exptl_absorpt_correction_type analytical
_exptl_absorpt_process_details
;
XTAL absorb                  
;
_exptl_crystal_density_diffrn 1.659
_exptl_crystal_description plate
_exptl_crystal_F_000 1384
_exptl_crystal_size_max 0.66
_exptl_crystal_size_mid 0.32
_exptl_crystal_size_min 0.11
_refine_diff_density_max .90
_refine_diff_density_min -.71
_refine_ls_goodness_of_fit_all .98
_refine_ls_goodness_of_fit_ref .98
_refine_ls_hydrogen_treatment noref
_refine_ls_matrix_type full
_refine_ls_number_constraints 0
_refine_ls_number_parameters 344
_refine_ls_number_reflns 3422
_refine_ls_number_restraints 0
_refine_ls_R_factor_all .069
_refine_ls_R_factor_gt .037
_refine_ls_shift/su_max .014
_refine_ls_shift/su_mean .00017
_refine_ls_structure_factor_coef F
_refine_ls_weighting_scheme calc
_refine_ls_wR_factor_all .050
_refine_ls_wR_factor_ref .041
_reflns_d_resolution_high .842
_reflns_d_resolution_low 11.248
_reflns_limit_h_max 11
_reflns_limit_h_min 0
_reflns_limit_k_max 26
_reflns_limit_k_min 0
_reflns_limit_l_max 15
_reflns_limit_l_min -15
_reflns_number_gt 3422
_reflns_number_total 4967
_reflns_threshold_expression 'I    > 2.00 sig(I   )'
_cod_data_source_file b107929h.txt
_cod_data_source_block br578
_cod_original_sg_symbol_Hall -p_2yn
_cod_original_sg_symbol_H-M P_1_21/n_1
_cod_original_formula_sum 'C35 H28 P2 Pt1'
_cod_database_code 7011135

loop_
_symmetry_equiv_pos_as_xyz
+x,+y,+z
1/2-x,1/2+y,1/2-z
-x,-y,-z
1/2+x,1/2-y,1/2+z

loop_
_atom_site_label
_atom_site_fract_x
_atom_site_fract_y
_atom_site_fract_z
_atom_site_U_iso_or_equiv
_atom_site_adp_type
_atom_site_calc_flag
_atom_site_calc_attached_atom
_atom_site_occupancy
_atom_site_disorder_assembly
_atom_site_disorder_group
Pt .37916(3) .679110(10) .27147(2) .03546(18) Uani ? ? 1.00000 ? ?
C11 .5521(9) .7071(4) .2109(6) .040(5) Uani ? ? 1.00000 ? ?
C12 .6558(8) .7281(4) .1778(6) .041(5) Uani ? ? 1.00000 ? ?
C13 .7691(9) .7571(4) .1469(7) .045(5) Uani ? ? 1.00000 ? ?
C14 .8642(10) .7831(5) .1185(8) .061(6) Uani ? ? 1.00000 ? ?
C21 .4251(9) .5962(4) .2295(7) .041(5) Uani ? ? 1.00000 ? ?
C22 .4436(9) .5491(4) .1919(7) .051(6) Uani ? ? 1.00000 ? ?
C23 .4538(12) .4948(5) .1453(10) .076(8) Uani ? ? 1.00000 ? ?
C24 .4543(16) .4490(6) .1023(14) .121(12) Uani ? ? 1.00000 ? ?
P1 .3358(2) .77878(10) .29413(17) .0405(12) Uani ? ? 1.00000 ? ?
C111 .4793(9) .8220(4) .3499(6) .043(5) Uani ? ? 1.00000 ? ?
C112 .5003(10) .8282(4) .4568(7) .052(5) Uani ? ? 1.00000 ? ?
C113 .6157(12) .8579(5) .4986(7) .062(6) Uani ? ? 1.00000 ? ?
C114 .7092(11) .8811(4) .4373(8) .060(6) Uani ? ? 1.00000 ? ?
C115 .6923(11) .8755(5) .3319(8) .060(6) Uani ? ? 1.00000 ? ?
C116 .5769(10) .8471(4) .2873(7) .052(6) Uani ? ? 1.00000 ? ?
C121 .2885(8) .8133(4) .1689(7) .046(5) Uani ? ? 1.00000 ? ?
C122 .2636(10) .7793(4) .0828(7) .052(6) Uani ? ? 1.00000 ? ?
C123 .2244(10) .8052(5) -.0129(8) .063(7) Uani ? ? 1.00000 ? ?
C124 .2119(10) .8653(6) -.0191(9) .065(7) Uani ? ? 1.00000 ? ?
C125 .2406(12) .9006(5) .0656(10) .075(8) Uani ? ? 1.00000 ? ?
C126 .2762(10) .8742(4) .1597(8) .059(6) Uani ? ? 1.00000 ? ?
C1 .1905(10) .7991(4) .3702(7) .050(5) Uani ? ? 1.00000 ? ?
C2 .0648(9) .7587(4) .3530(7) .053(6) Uani ? ? 1.00000 ? ?
C3 .0844(9) .6992(4) .4091(7) .048(5) Uani ? ? 1.00000 ? ?
P2 .1872(2) .64373(10) .34806(17) .0377(12) Uani ? ? 1.00000 ? ?
C211 .2259(9) .5927(4) .4549(6) .038(5) Uani ? ? 1.00000 ? ?
C212 .3604(8) .5790(4) .4886(7) .046(5) Uani ? ? 1.00000 ? ?
C213 .3858(10) .5440(4) .5758(7) .053(6) Uani ? ? 1.00000 ? ?
C214 .2755(12) .5217(4) .6265(7) .057(6) Uani ? ? 1.00000 ? ?
C215 .1441(11) .5339(5) .5919(8) .059(6) Uani ? ? 1.00000 ? ?
C216 .1177(9) .5695(5) .5069(7) .055(6) Uani ? ? 1.00000 ? ?
C221 .0640(9) .6021(4) .2644(6) .041(5) Uani ? ? 1.00000 ? ?
C222 .1000(9) .5468(4) .2259(7) .048(5) Uani ? ? 1.00000 ? ?
C223 .0085(10) .5147(4) .1607(7) .050(6) Uani ? ? 1.00000 ? ?
C224 -.1170(11) .5370(5) .1320(7) .058(6) Uani ? ? 1.00000 ? ?
C225 -.1558(10) .5917(5) .1687(8) .063(7) Uani ? ? 1.00000 ? ?
C226 -.0684(10) .6241(4) .2345(7) .050(6) Uani ? ? 1.00000 ? ?
H14 .94102 .80547 .09337 .09700 Uiso ? ? 1.00000 ? ?
H24 .45598 .41048 .06606 .16500 Uiso ? ? 1.00000 ? ?
H112 .43464 .81107 .50256 .06500 Uiso ? ? 1.00000 ? ?
H113 .62961 .86303 .57106 .07900 Uiso ? ? 1.00000 ? ?
H114 .79241 .90135 .46825 .07500 Uiso ? ? 1.00000 ? ?
H115 .76157 .89142 .28819 .07600 Uiso ? ? 1.00000 ? ?
H116 .56338 .84407 .21235 .06300 Uiso ? ? 1.00000 ? ?
H122 .27481 .73550 .08903 .06500 Uiso ? ? 1.00000 ? ?
H123 .20039 .78103 -.07492 .08500 Uiso ? ? 1.00000 ? ?
H124 .18525 .88415 -.08675 .07600 Uiso ? ? 1.00000 ? ?
H125 .23948 .94428 .05729 .09600 Uiso ? ? 1.00000 ? ?
H126 .29734 .89949 .22141 .07500 Uiso ? ? 1.00000 ? ?
H1a .21874 .79673 .44273 .05900 Uiso ? ? 1.00000 ? ?
H1b .16348 .83924 .35556 .05900 Uiso ? ? 1.00000 ? ?
H2a -.01384 .78019 .37411 .06800 Uiso ? ? 1.00000 ? ?
H2b .05318 .75278 .27972 .06800 Uiso ? ? 1.00000 ? ?
H3a .12468 .70666 .47726 .05900 Uiso ? ? 1.00000 ? ?
H3b -.00712 .68276 .41684 .05900 Uiso ? ? 1.00000 ? ?
H212 .43743 .59424 .45247 .06100 Uiso ? ? 1.00000 ? ?
H213 .47959 .53337 .59907 .06400 Uiso ? ? 1.00000 ? ?
H214 .29651 .49717 .68690 .06600 Uiso ? ? 1.00000 ? ?
H215 .06955 .51651 .62764 .07700 Uiso ? ? 1.00000 ? ?
H216 .02247 .57934 .48274 .06700 Uiso ? ? 1.00000 ? ?
H222 .19110 .52992 .24507 .06000 Uiso ? ? 1.00000 ? ?
H223 .03565 .47645 .13423 .06300 Uiso ? ? 1.00000 ? ?
H224 -.18090 .51406 .08716 .07300 Uiso ? ? 1.00000 ? ?
H225 -.24764 .60741 .14826 .07500 Uiso ? ? 1.00000 ? ?
H226 -.09611 .66181 .26185 .06100 Uiso ? ? 1.00000 ? ?

loop_
_atom_site_aniso_label
_atom_site_aniso_U_11
_atom_site_aniso_U_22
_atom_site_aniso_U_33
_atom_site_aniso_U_12
_atom_site_aniso_U_13
_atom_site_aniso_U_23
Pt .03553(19) .03385(19) .03767(18) .00140(18) .00749(12) .00281(18)
C11 .033(5) .038(5) .051(5) .005(4) .009(4) -.012(4)
C12 .030(5) .043(5) .049(5) .012(4) -.001(4) .002(4)
C13 .028(5) .056(6) .050(5) -.005(4) .007(4) .006(4)
C14 .040(6) .076(8) .067(7) -.004(5) .002(5) .016(6)
C21 .039(5) .034(5) .049(5) -.006(4) .008(4) .003(4)
C22 .049(6) .045(6) .059(6) .007(5) .016(5) .003(5)
C23 .072(8) .051(7) .109(10) -.005(6) .036(7) -.010(7)
C24 .119(12) .064(9) .187(17) -.010(9) .070(11) -.027(10)
P1 .0460(14) .0351(12) .0409(12) .0012(10) .0070(10) .0023(10)
C111 .055(5) .033(4) .041(4) -.004(5) -.003(4) .010(4)
C112 .058(6) .054(6) .045(5) .000(5) .009(4) .006(5)
C113 .075(7) .063(7) .046(6) .003(6) -.009(5) -.016(5)
C114 .064(7) .042(6) .073(7) -.000(5) -.002(6) -.006(5)
C115 .067(7) .061(7) .053(6) -.010(6) .008(5) .004(5)
C116 .055(6) .057(6) .046(5) -.008(5) .008(5) .006(5)
C121 .035(5) .053(6) .051(5) -.007(4) .015(4) .017(5)
C122 .053(6) .062(7) .041(5) .003(5) -.004(4) .003(5)
C123 .040(6) .094(9) .056(6) -.003(5) .002(5) .009(6)
C124 .044(6) .086(9) .063(7) .007(6) -.001(5) .026(6)
C125 .066(8) .066(8) .093(9) .010(6) .016(7) .040(7)
C126 .060(6) .047(6) .069(7) .015(5) .004(5) .014(5)
C1 .057(6) .036(5) .060(6) .012(4) .017(5) .002(4)
C2 .044(6) .060(6) .056(6) .021(5) .006(4) -.011(5)
C3 .049(6) .051(6) .043(5) -.006(4) .008(4) .002(4)
P2 .0362(12) .0374(13) .0398(12) -.0001(10) .0040(10) -.0002(10)
C211 .045(5) .040(5) .031(4) .001(4) .006(4) .003(4)
C212 .033(5) .052(6) .051(5) .000(4) -.005(4) .008(5)
C213 .051(6) .058(6) .050(5) .012(5) -.003(4) .008(5)
C214 .078(8) .052(6) .042(5) -.007(6) .012(5) -.004(5)
C215 .056(6) .069(7) .055(6) -.004(6) .019(5) .002(5)
C216 .040(5) .068(7) .058(6) -.012(5) .011(4) .003(5)
C221 .045(5) .043(5) .036(5) -.009(4) .010(4) .008(4)
C222 .042(5) .047(5) .054(5) .001(5) .002(4) .000(5)
C223 .061(6) .033(5) .058(6) -.006(5) .011(5) -.013(4)
C224 .064(7) .059(7) .048(6) -.018(6) -.014(5) -.002(5)
C225 .046(6) .069(7) .072(7) -.008(6) -.012(5) .010(6)
C226 .049(6) .051(6) .049(5) .000(5) .004(4) -.003(4)

loop_
_atom_type_symbol
_atom_type_description
_atom_type_oxidation_number
_atom_type_number_in_cell
_atom_type_scat_dispersion_real
_atom_type_scat_dispersion_imag
_atom_type_scat_source
C ? 0 140 .002014 .002014 'Int Tables Vol IV Tables 2.2B and 2.3.1'
P ? 0 8 .090027 .094971 'Int Tables Vol IV Tables 2.2B and 2.3.1'
O ? 0 0 .007996 .005981 'Int Tables Vol IV Tables 2.2B and 2.3.1'
H ? 0 112 0 0 'Int Tables Vol IV Tables 2.2B and 2.3.1'
Pt ? 0 4 -2.352 8.388 'Int Tables Vol IV Tables 2.2B and 2.3.1'

loop_
_diffrn_attenuator_code
_diffrn_attenuator_scale
? ?

loop_
_geom_angle_atom_site_label_1
_geom_angle_atom_site_label_2
_geom_angle_atom_site_label_3
_geom_angle_site_symmetry_1
_geom_angle_site_symmetry_2
_geom_angle_site_symmetry_3
_geom_angle
_geom_angle_publ_flag
C11 Pt C21 . . . 88.9(3) ?
C11 Pt P1 . . . 84.7(3) ?
C11 Pt P2 . . . 176.8(2) ?
C21 Pt P1 . . . 170.9(3) ?
C21 Pt P2 . . . 89.7(3) ?
P1 Pt P2 . . . 97.03(8) ?
Pt C11 C12 . . . 175.2(8) ?
C11 C12 C13 . . . 173.6(9) ?
C12 C13 C14 . . . 178.1(10) ?
C13 C14 H14 . . . 178.0(11) ?
Pt C21 C22 . . . 171.0(8) ?
C21 C22 C23 . . . 175.2(10) ?
C22 C23 C24 . . . 175.7(13) ?
C23 C24 H24 . . . 179.3(17) ?
Pt P1 C111 . . . 115.6(3) ?
Pt P1 C121 . . . 109.6(3) ?
Pt P1 C1 . . . 117.7(3) ?
C111 P1 C121 . . . 105.7(4) ?
C111 P1 C1 . . . 104.3(4) ?
C121 P1 C1 . . . 102.5(4) ?
P1 C111 C112 . . . 120.7(7) ?
P1 C111 C116 . . . 120.8(6) ?
C112 C111 C116 . . . 118.4(8) ?
C111 C112 C113 . . . 120.1(9) ?
C111 C112 H112 . . . 120.5(9) ?
C113 C112 H112 . . . 119.5(9) ?
C112 C113 C114 . . . 120.7(9) ?
C112 C113 H113 . . . 120.6(10) ?
C114 C113 H113 . . . 118.7(11) ?
C113 C114 C115 . . . 120.7(10) ?
C113 C114 H114 . . . 119.9(10) ?
C115 C114 H114 . . . 119.3(10) ?
C114 C115 C116 . . . 120.1(9) ?
C114 C115 H115 . . . 120.3(10) ?
C116 C115 H115 . . . 119.5(9) ?
C111 C116 C115 . . . 119.9(8) ?
C111 C116 H116 . . . 119.8(9) ?
C115 C116 H116 . . . 120.3(9) ?
P1 C121 C122 . . . 120.7(7) ?
P1 C121 C126 . . . 120.8(7) ?
C122 C121 C126 . . . 118.5(9) ?
C121 C122 C123 . . . 121.2(9) ?
C121 C122 H122 . . . 118.5(9) ?
C123 C122 H122 . . . 120.3(9) ?
C122 C123 C124 . . . 118.9(10) ?
C122 C123 H123 . . . 122.1(11) ?
C124 C123 H123 . . . 119.0(10) ?
C123 C124 C125 . . . 121.0(10) ?
C123 C124 H124 . . . 119.5(11) ?
C125 C124 H124 . . . 119.4(12) ?
C124 C125 C126 . . . 119.3(10) ?
C124 C125 H125 . . . 119.2(12) ?
C126 C125 H125 . . . 121.5(11) ?
C121 C126 C125 . . . 121.1(9) ?
C121 C126 H126 . . . 119.1(9) ?
C125 C126 H126 . . . 119.7(10) ?
P1 C1 C2 . . . 114.0(6) ?
P1 C1 H1a . . . 109.5(7) ?
P1 C1 H1b . . . 109.8(7) ?
C2 C1 H1a . . . 106.5(8) ?
C2 C1 H1b . . . 109.1(8) ?
H1a C1 H1b . . . 107.6(9) ?
C1 C2 C3 . . . 112.2(7) ?
C1 C2 H2a . . . 107.4(9) ?
C1 C2 H2b . . . 105.7(8) ?
C3 C2 H2a . . . 112.4(8) ?
C3 C2 H2b . . . 110.7(9) ?
H2a C2 H2b . . . 108.0(9) ?
C2 C3 P2 . . . 116.7(6) ?
C2 C3 H3a . . . 108.5(8) ?
C2 C3 H3b . . . 107.2(8) ?
P2 C3 H3a . . . 108.8(7) ?
P2 C3 H3b . . . 108.3(7) ?
H3a C3 H3b . . . 106.9(8) ?
Pt P2 C3 . . . 115.6(3) ?
Pt P2 C211 . . . 114.5(3) ?
Pt P2 C221 . . . 115.8(3) ?
C3 P2 C211 . . . 101.1(4) ?
C3 P2 C221 . . . 105.0(4) ?
C211 P2 C221 . . . 103.1(4) ?
P2 C211 C212 . . . 121.8(6) ?
P2 C211 C216 . . . 118.9(6) ?
C212 C211 C216 . . . 119.2(8) ?
C211 C212 C213 . . . 120.0(8) ?
C211 C212 H212 . . . 120.4(8) ?
C213 C212 H212 . . . 119.6(8) ?
C212 C213 C214 . . . 119.4(8) ?
C212 C213 H213 . . . 120.6(9) ?
C214 C213 H213 . . . 119.9(9) ?
C213 C214 C215 . . . 120.5(9) ?
C213 C214 H214 . . . 117.5(10) ?
C215 C214 H214 . . . 122.0(11) ?
C214 C215 C216 . . . 120.6(9) ?
C214 C215 H215 . . . 118.4(10) ?
C216 C215 H215 . . . 121.1(10) ?
C211 C216 C215 . . . 120.2(8) ?
C211 C216 H216 . . . 119.0(9) ?
C215 C216 H216 . . . 120.8(9) ?
P2 C221 C222 . . . 120.3(6) ?
P2 C221 C226 . . . 122.3(6) ?
C222 C221 C226 . . . 117.4(8) ?
C221 C222 C223 . . . 121.2(8) ?
C221 C222 H222 . . . 119.8(8) ?
C223 C222 H222 . . . 119.0(9) ?
C222 C223 C224 . . . 120.4(9) ?
C222 C223 H223 . . . 120.0(9) ?
C224 C223 H223 . . . 119.6(9) ?
C223 C224 C225 . . . 119.8(9) ?
C223 C224 H224 . . . 119.9(10) ?
C225 C224 H224 . . . 120.3(10) ?
C224 C225 C226 . . . 121.2(9) ?
C224 C225 H225 . . . 119.4(10) ?
C226 C225 H225 . . . 119.3(10) ?
C221 C226 C225 . . . 119.9(9) ?
C221 C226 H226 . . . 118.6(8) ?
C225 C226 H226 . . . 121.4(9) ?

loop_
_geom_bond_atom_site_label_1
_geom_bond_atom_site_label_2
_geom_bond_site_symmetry_1
_geom_bond_site_symmetry_2
_geom_bond_distance
_geom_bond_publ_flag
Pt C11 . . 1.997(9) ?
Pt C21 . . 2.002(9) ?
Pt P1 . . 2.304(2) ?
Pt P2 . . 2.305(2) ?
C11 C12 . . 1.212(12) ?
C12 C13 . . 1.359(12) ?
C13 C14 . . 1.170(13) ?
C14 H14 . . .972(10) ?
C21 C22 . . 1.183(13) ?
C22 C23 . . 1.370(15) ?
C23 C24 . . 1.172(19) ?
C24 H24 . . .988(15) ?
P1 C111 . . 1.809(9) ?
P1 C121 . . 1.835(9) ?
P1 C1 . . 1.828(10) ?
C111 C112 . . 1.398(12) ?
C111 C116 . . 1.404(13) ?
C112 C113 . . 1.384(14) ?
C112 H112 . . .976(9) ?
C113 C114 . . 1.349(15) ?
C113 H113 . . .949(10) ?
C114 C115 . . 1.374(15) ?
C114 H114 . . .988(10) ?
C115 C116 . . 1.383(14) ?
C115 H115 . . .974(10) ?
C116 H116 . . .977(9) ?
C121 C122 . . 1.364(13) ?
C121 C126 . . 1.379(13) ?
C122 C123 . . 1.404(14) ?
C122 H122 . . .994(10) ?
C123 C124 . . 1.359(17) ?
C123 H123 . . .987(10) ?
C124 C125 . . 1.370(17) ?
C124 H124 . . .995(11) ?
C125 C126 . . 1.382(16) ?
C125 H125 . . .990(11) ?
C126 H126 . . .993(10) ?
C1 C2 . . 1.524(13) ?
C1 H1a . . .966(9) ?
C1 H1b . . .956(9) ?
C2 C3 . . 1.530(13) ?
C2 H2a . . .957(9) ?
C2 H2b . . .960(9) ?
C3 P2 . . 1.811(9) ?
C3 H3a . . .959(8) ?
C3 H3b . . .971(9) ?
P2 C211 . . 1.822(8) ?
P2 C221 . . 1.821(8) ?
C211 C212 . . 1.382(11) ?
C211 C216 . . 1.385(13) ?
C212 C213 . . 1.389(13) ?
C212 H212 . . .969(9) ?
C213 C214 . . 1.384(14) ?
C213 H213 . . .968(9) ?
C214 C215 . . 1.350(15) ?
C214 H214 . . .970(9) ?
C215 C216 . . 1.375(14) ?
C215 H215 . . .965(10) ?
C216 H216 . . .980(9) ?
C221 C222 . . 1.393(12) ?
C221 C226 . . 1.406(12) ?
C222 C223 . . 1.388(13) ?
C222 H222 . . .978(8) ?
C223 C224 . . 1.345(14) ?
C223 H223 . . .970(9) ?
C224 C225 . . 1.380(15) ?
C224 H224 . . .971(10) ?
C225 C226 . . 1.374(14) ?
C225 H225 . . .979(10) ?
C226 H226 . . .964(9) ?

loop_
_geom_contact_atom_site_label_1
_geom_contact_atom_site_label_2
_geom_contact_distance
_geom_contact_site_symmetry_1
_geom_contact_site_symmetry_2
_geom_contact_publ_flag
Pt C12 3.207(8) . . ?
Pt C22 3.176(10) . . ?
Pt C111 3.490(9) . . ?
Pt C121 3.394(9) . . ?
Pt C122 3.463(9) . . ?
Pt C1 3.545(9) . . ?
Pt C2 3.742(9) . . ?
Pt C3 3.493(9) . . ?
Pt C211 3.480(8) . . ?
Pt C212 3.624(9) . . ?
Pt C221 3.505(9) . . ?
Pt C222 4.039(9) . . ?
Pt H113 3.5661(9) . '4 464' ?
Pt H122 2.8185(7) . . ?
Pt H123 3.6976(11) . '4 565' ?
Pt H124 3.6753(10) . '4 565' ?
Pt H2b 3.5727(12) . . ?
Pt H212 3.0537(7) . . ?
C11 C13 2.568(12) . . ?
C11 C21 2.800(12) . . ?
C11 P1 2.905(9) . . ?
C12 C14 2.529(13) . . ?
C13 H14 2.141(9) . . ?
C13 H3a 2.661(8) . '4 564' ?
C21 C23 2.552(15) . . ?
C21 P2 3.046(9) . . ?
C22 C24 2.540(18) . . ?
C22 H222 2.619(9) . . ?
C23 H24 2.159(12) . . ?
P1 C112 2.795(9) . . ?
P1 C116 2.801(10) . . ?
P1 C122 2.790(9) . . ?
P1 C126 2.805(10) . . ?
P1 C2 2.816(9) . . ?
P1 H1a 2.335(2) . . ?
P1 H1b 2.332(2) . . ?
P1 H2b 2.793(3) . . ?
C111 C113 2.409(13) . . ?
C111 C114 2.774(13) . . ?
C111 C115 2.413(14) . . ?
C111 C121 2.904(11) . . ?
C111 C1 2.872(13) . . ?
C111 H112 2.071(8) . . ?
C111 H116 2.071(8) . . ?
C112 C114 2.375(14) . . ?
C112 C115 2.759(14) . . ?
C112 C116 2.407(13) . . ?
C112 H113 2.037(9) . . ?
C113 C115 2.367(14) . . ?
C113 C116 2.759(13) . . ?
C113 H112 2.049(11) . . ?
C113 H114 2.031(11) . . ?
C114 C116 2.389(14) . . ?
C114 H113 1.988(11) . . ?
C114 H115 2.047(11) . . ?
C115 H114 2.048(10) . . ?
C115 H116 2.056(10) . . ?
C116 H115 2.047(10) . . ?
C121 C123 2.411(13) . . ?
C121 C124 2.765(14) . . ?
C121 C125 2.405(15) . . ?
C121 C1 2.857(13) . . ?
C121 H122 2.035(9) . . ?
C121 H126 2.055(9) . . ?
C122 C124 2.379(15) . . ?
C122 C125 2.744(15) . . ?
C122 C126 2.357(14) . . ?
C122 H123 2.101(9) . . ?
C123 C125 2.376(16) . . ?
C123 C126 2.748(14) . . ?
C123 H122 2.090(11) . . ?
C123 H124 2.042(11) . . ?
C124 C126 2.375(15) . . ?
C124 H123 2.030(12) . . ?
C124 H125 2.044(12) . . ?
C125 H124 2.051(13) . . ?
C125 H126 2.064(13) . . ?
C126 H125 2.079(10) . . ?
C1 C3 2.535(13) . . ?
C1 H2a 2.028(9) . . ?
C1 H2b 2.009(9) . . ?
C1 H3a 2.603(9) . . ?
C2 P2 2.848(10) . . ?
C2 H1a 2.023(9) . . ?
C2 H1b 2.048(10) . . ?
C2 H3a 2.049(9) . . ?
C2 H3b 2.041(10) . . ?
C3 C211 2.806(12) . . ?
C3 C221 2.881(12) . . ?
C3 H1a 2.574(9) . . ?
C3 H2a 2.092(9) . . ?
C3 H2b 2.075(9) . . ?
C3 H226 2.645(9) . . ?
P2 C212 2.807(9) . . ?
P2 C216 2.771(10) . . ?
P2 C222 2.796(9) . . ?
P2 C226 2.834(9) . . ?
P2 H3a 2.306(2) . . ?
P2 H3b 2.307(2) . . ?
C211 C213 2.399(12) . . ?
C211 C214 2.760(12) . . ?
C211 C215 2.393(13) . . ?
C211 C221 2.852(11) . . ?
C211 H212 2.050(8) . . ?
C211 H216 2.048(8) . . ?
C212 C214 2.394(13) . . ?
C212 C215 2.753(13) . . ?
C212 C216 2.387(12) . . ?
C212 H213 2.057(8) . . ?
C213 C215 2.375(14) . . ?
C213 C216 2.753(13) . . ?
C213 H212 2.049(9) . . ?
C213 H214 2.025(10) . . ?
C214 C216 2.367(13) . . ?
C214 H213 2.047(11) . . ?
C214 H215 1.998(11) . . ?
C215 H214 2.038(10) . . ?
C215 H216 2.057(10) . . ?
C216 H215 2.047(10) . . ?
C221 C223 2.424(12) . . ?
C221 C224 2.791(13) . . ?
C221 C225 2.407(13) . . ?
C221 H222 2.062(8) . . ?
C221 H226 2.050(8) . . ?
C222 C224 2.371(13) . . ?
C222 C225 2.733(13) . . ?
C222 C226 2.392(13) . . ?
C222 H223 2.053(9) . . ?
C223 C225 2.357(14) . . ?
C223 C226 2.761(13) . . ?
C223 H222 2.049(10) . . ?
C223 H224 2.013(10) . . ?
C224 C226 2.400(14) . . ?
C224 H223 2.009(10) . . ?
C224 H225 2.046(10) . . ?
C225 H224 2.049(11) . . ?
C225 H226 2.049(11) . . ?
C226 H225 2.040(9) . . ?
H24 H1b 2.2569(4) . '2 545' ?
H112 H113 2.3471(6) . . ?
H112 H1a 2.2072(8) . . ?
H113 H114 2.2980(5) . . ?
H114 H115 2.3502(7) . . ?
H115 H116 2.3554(6) . . ?
H123 H124 2.3289(5) . . ?
H124 H125 2.3416(5) . . ?
H125 H126 2.3925(6) . . ?
H1a H1b 1.5513(3) . . ?
H1a H2a 2.3978(9) . . ?
H1a H3a 2.2778(4) . . ?
H1b H2a 2.1962(6) . . ?
H2a H2b 1.5514(3) . . ?
H2a H3b 2.2609(5) . . ?
H3a H3b 1.5513(4) . . ?
H3b H226 2.1907(6) . . ?
H212 H213 2.3603(5) . . ?
H213 H214 2.3164(6) . . ?
H214 H215 2.3230(8) . . ?
H215 H216 2.3750(5) . . ?
H222 H223 2.3475(5) . . ?
H223 H224 2.3072(8) . . ?
H224 H225 2.3501(4) . . ?
H225 H226 2.3565(5) . . ?

loop_
_geom_hbond_atom_site_label_D
_geom_hbond_atom_site_label_H
_geom_hbond_atom_site_label_A
_geom_hbond_site_symmetry_D
_geom_hbond_site_symmetry_H
_geom_hbond_site_symmetry_A
_geom_hbond_distance_DH
_geom_hbond_distance_HA
_geom_hbond_distance_DA
_geom_hbond_angle_DHA
_geom_hbond_publ_flag
? ? ? ? ? ? ? ? ? ? ?

loop_
_geom_torsion_atom_site_label_1
_geom_torsion_atom_site_label_2
_geom_torsion_atom_site_label_3
_geom_torsion_atom_site_label_4
_geom_torsion_site_symmetry_1
_geom_torsion_site_symmetry_2
_geom_torsion_site_symmetry_3
_geom_torsion_site_symmetry_4
_geom_torsion
_geom_torsion_publ_flag
? ? ? ? ? ? ? ? ? ?
